data_4305455
loop_
_publ_author_name
'Anna M\/lodzianowska'
'Lechos\/law Latos-Gra\.zy\'nski'
'Ludmi\/la Szterenberg'

_publ_section_title
;
Phosphorus Complexes of N-Fused Porphyrin and Its Reduced Derivatives: New
Isomers of Porphyrin Stabilized via Coordination
;
_journal_name_full 'Inorganic Chemistry'
_journal_page_first 6364
_journal_page_last 6374
_journal_paper_doi 10.1021/ic800437y
_journal_volume 47
_journal_year 2008
_chemical_formula_moiety 'C44 H27 N4 O P, C Cl2'
_chemical_formula_sum 'C45 H27 Cl2 N4 O P'
_chemical_formula_weight 741.58
_chemical_name_systematic
; 
 ? 
;
_space_group_IT_number 14
_symmetry_cell_setting monoclinic
_symmetry_space_group_name_Hall '-P 2yn'
_symmetry_space_group_name_H-M 'P 1 21/n 1'
_atom_sites_solution_hydrogens geom
_atom_sites_solution_primary direct
_atom_sites_solution_secondary difmap
_audit_creation_method SHELXL-97
_cell_angle_alpha 90.00
_cell_angle_beta 106.91(3)
_cell_angle_gamma 90.00
_cell_formula_units_Z 4
_cell_length_a 15.968(5)
_cell_length_b 10.148(3)
_cell_length_c 22.786(7)
_cell_measurement_reflns_used 23521
_cell_measurement_temperature 100(2)
_cell_measurement_theta_max 38.4
_cell_measurement_theta_min 4.0
_cell_volume 3533(2)
_computing_cell_refinement 'CrysalisRED (Oxford Diffraction,2006)'
_computing_data_collection 'CrysalisRED (Oxford Diffraction,2006)'
_computing_data_reduction 'CrysalisRED (Oxford Diffraction,2006)'
_computing_structure_refinement 'SHELXL-97 (Sheldrick, 1997)'
_computing_structure_solution 'SHELXS-97 (Sheldrick, 1990)'
_diffrn_ambient_temperature 100(2)
_diffrn_measured_fraction_theta_full 0.996
_diffrn_measured_fraction_theta_max 0.996
_diffrn_measurement_device_type 'Xcalibur PX kappa-geometry diffractometer with CCD Onyx camera'
_diffrn_measurement_method '\f and \w'
_diffrn_radiation_monochromator graphite
_diffrn_radiation_source 'fine-focus sealed tube'
_diffrn_radiation_type MoK\a
_diffrn_radiation_wavelength 0.71073
_diffrn_reflns_av_R_equivalents 0.0830
_diffrn_reflns_av_sigmaI/netI 0.0884
_diffrn_reflns_limit_h_max 20
_diffrn_reflns_limit_h_min -20
_diffrn_reflns_limit_k_max 12
_diffrn_reflns_limit_k_min -12
_diffrn_reflns_limit_l_max 29
_diffrn_reflns_limit_l_min -28
_diffrn_reflns_number 54082
_diffrn_reflns_theta_full 27.0
_diffrn_reflns_theta_max 27.00
_diffrn_reflns_theta_min 4.12
_exptl_absorpt_coefficient_mu 0.273
_exptl_absorpt_correction_type none
_exptl_crystal_colour orange
_exptl_crystal_density_diffrn 1.394
_exptl_crystal_density_method 'not measured'
_exptl_crystal_description plate
_exptl_crystal_F_000 1528
_exptl_crystal_size_max 0.233
_exptl_crystal_size_mid 0.216
_exptl_crystal_size_min 0.083
_refine_diff_density_max 0.827
_refine_diff_density_min -0.872
_refine_diff_density_rms 0.063
_refine_ls_extinction_method none
_refine_ls_goodness_of_fit_ref 1.016
_refine_ls_hydrogen_treatment constr
_refine_ls_matrix_type full
_refine_ls_number_parameters 497
_refine_ls_number_reflns 7663
_refine_ls_number_restraints 0
_refine_ls_restrained_S_all 1.016
_refine_ls_R_factor_all 0.0999
_refine_ls_R_factor_gt 0.0519
_refine_ls_shift/su_max 0.001
_refine_ls_shift/su_mean 0.000
_refine_ls_structure_factor_coef Fsqd
_refine_ls_weighting_details 'calc w=1/[\s^2^(Fo^2^)+(0.0600P)^2^] where P=(Fo^2^+2Fc^2^)/3'
_refine_ls_weighting_scheme calc
_refine_ls_wR_factor_gt 0.1215
_refine_ls_wR_factor_ref 0.1288
_reflns_number_gt 4283
_reflns_number_total 7663
_reflns_threshold_expression >2sigma(I)
_cod_data_source_file ic800437y-file001.cif
_cod_data_source_block aml1
_cod_original_cell_volume 3532.7(19)
_cod_original_sg_symbol_H-M 'P 21/n'
_cod_database_code 4305455

loop_
_symmetry_equiv_pos_as_xyz
'x, y, z'
'-x+1/2, y+1/2, -z+1/2'
'-x, -y, -z'
'x-1/2, -y-1/2, z-1/2'

loop_
_atom_site_label
_atom_site_type_symbol
_atom_site_fract_x
_atom_site_fract_y
_atom_site_fract_z
_atom_site_U_iso_or_equiv
_atom_site_adp_type
_atom_site_occupancy
_atom_site_symmetry_multiplicity
_atom_site_calc_flag
_atom_site_refinement_flags
_atom_site_disorder_assembly
_atom_site_disorder_group
P P 0.18843(4) 0.13330(7) 0.45766(3) 0.02137(17) Uani 1 1 d . . .
O O 0.20544(11) 0.27123(17) 0.44790(7) 0.0258(4) Uani 1 1 d . . .
N21 N -0.02233(13) 0.1728(2) 0.37947(9) 0.0209(5) Uani 1 1 d . . .
N22 N 0.12373(12) 0.0601(2) 0.39557(9) 0.0202(5) Uani 1 1 d . . .
N23 N 0.26704(13) 0.0228(2) 0.47095(9) 0.0224(5) Uani 1 1 d . . .
N24 N 0.14937(12) 0.1057(2) 0.51711(9) 0.0206(5) Uani 1 1 d . . .
C1 C -0.04411(15) 0.2312(2) 0.42891(11) 0.0208(6) Uani 1 1 d . . .
C2 C -0.12744(16) 0.2977(2) 0.39907(11) 0.0225(6) Uani 1 1 d . . .
H2 H -0.1585 0.3514 0.4198 0.027 Uiso 1 1 calc R . .
C3 C -0.15384(16) 0.2728(2) 0.33882(12) 0.0237(6) Uani 1 1 d . . .
H3 H -0.2067 0.3034 0.3108 0.028 Uiso 1 1 calc R . .
C4 C -0.08937(16) 0.1921(2) 0.32333(11) 0.0227(6) Uani 1 1 d . . .
C5 C -0.06765(16) 0.1314(2) 0.27547(11) 0.0216(6) Uani 1 1 d . . .
C6 C 0.01888(16) 0.0741(2) 0.30298(11) 0.0217(6) Uani 1 1 d . . .
C7 C 0.09373(16) 0.0132(2) 0.29291(11) 0.0224(6) Uani 1 1 d . . .
H7 H 0.0984 -0.0178 0.2546 0.027 Uiso 1 1 calc R . .
C8 C 0.15870(16) 0.0069(2) 0.34842(11) 0.0226(6) Uani 1 1 d . . .
C9 C 0.04077(16) 0.1011(2) 0.36502(11) 0.0209(6) Uani 1 1 d . . .
C10 C 0.24783(16) -0.0352(2) 0.36413(12) 0.0233(6) Uani 1 1 d . . .
C11 C 0.30021(16) -0.0288(2) 0.42408(12) 0.0245(6) Uani 1 1 d . . .
C12 C 0.38240(16) -0.0871(3) 0.45618(12) 0.0270(6) Uani 1 1 d . . .
H12 H 0.4228 -0.1242 0.4374 0.032 Uiso 1 1 calc R . .
C13 C 0.39372(17) -0.0811(3) 0.51721(13) 0.0287(6) Uani 1 1 d . . .
H13 H 0.4432 -0.1140 0.5479 0.034 Uiso 1 1 calc R . .
C14 C 0.31976(16) -0.0177(3) 0.52885(11) 0.0235(6) Uani 1 1 d . . .
C15 C 0.28945(16) -0.0061(2) 0.57888(11) 0.0230(6) Uani 1 1 d . . .
C16 C 0.20492(16) 0.0504(2) 0.57325(11) 0.0214(6) Uani 1 1 d . . .
C17 C 0.16117(16) 0.0635(2) 0.61649(12) 0.0238(6) Uani 1 1 d . . .
H17 H 0.1816 0.0335 0.6577 0.029 Uiso 1 1 calc R . .
C18 C 0.08221(16) 0.1276(2) 0.59060(11) 0.0230(6) Uani 1 1 d . . .
H18 H 0.0405 0.1484 0.6116 0.028 Uiso 1 1 calc R . .
C19 C 0.07320(16) 0.1569(2) 0.52928(11) 0.0196(6) Uani 1 1 d . . .
C20 C -0.00317(15) 0.2249(2) 0.49054(11) 0.0206(6) Uani 1 1 d . . .
C21 C -0.12038(17) 0.1241(2) 0.21131(11) 0.0248(6) Uani 1 1 d . . .
C22 C -0.21119(18) 0.1198(3) 0.19578(12) 0.0307(7) Uani 1 1 d . . .
H22 H -0.2393 0.1224 0.2272 0.037 Uiso 1 1 calc R . .
C23 C -0.2612(2) 0.1116(3) 0.13503(14) 0.0412(8) Uani 1 1 d . . .
H23 H -0.3233 0.1098 0.1252 0.049 Uiso 1 1 calc R . .
C24 C -0.2215(2) 0.1061(3) 0.08867(14) 0.0468(9) Uani 1 1 d . . .
H24 H -0.2559 0.0987 0.0471 0.056 Uiso 1 1 calc R . .
C25 C -0.1316(3) 0.1115(3) 0.10324(14) 0.0518(9) Uani 1 1 d . . .
H25 H -0.1041 0.1096 0.0715 0.062 Uiso 1 1 calc R . .
C26 C -0.0806(2) 0.1197(3) 0.16437(12) 0.0372(7) Uani 1 1 d . . .
H26 H -0.0186 0.1223 0.1740 0.045 Uiso 1 1 calc R . .
C27 C 0.28336(17) -0.0862(3) 0.31520(12) 0.0255(6) Uani 1 1 d . . .
C28 C 0.23897(18) -0.1826(3) 0.27439(12) 0.0307(7) Uani 1 1 d . . .
H28 H 0.1870 -0.2204 0.2793 0.037 Uiso 1 1 calc R . .
C29 C 0.2703(2) -0.2238(3) 0.22665(13) 0.0374(7) Uani 1 1 d . . .
H29 H 0.2393 -0.2892 0.1989 0.045 Uiso 1 1 calc R . .
C30 C 0.3458(2) -0.1710(3) 0.21914(14) 0.0397(8) Uani 1 1 d . . .
H30 H 0.3663 -0.1983 0.1859 0.048 Uiso 1 1 calc R . .
C31 C 0.39134(19) -0.0784(3) 0.26003(14) 0.0381(7) Uani 1 1 d . . .
H31 H 0.4444 -0.0433 0.2557 0.046 Uiso 1 1 calc R . .
C32 C 0.36016(17) -0.0356(3) 0.30793(13) 0.0315(7) Uani 1 1 d . . .
H32 H 0.3919 0.0289 0.3358 0.038 Uiso 1 1 calc R . .
C33 C 0.33909(15) -0.0638(3) 0.63918(11) 0.0237(6) Uani 1 1 d . . .
C34 C 0.36514(17) -0.1951(3) 0.64321(12) 0.0278(6) Uani 1 1 d . . .
H34 H 0.3523 -0.2474 0.6071 0.033 Uiso 1 1 calc R . .
C35 C 0.40951(18) -0.2510(3) 0.69908(13) 0.0357(7) Uani 1 1 d . . .
H35 H 0.4277 -0.3404 0.7009 0.043 Uiso 1 1 calc R . .
C36 C 0.42737(18) -0.1771(3) 0.75224(13) 0.0349(7) Uani 1 1 d . . .
H36 H 0.4572 -0.2158 0.7906 0.042 Uiso 1 1 calc R . .
C37 C 0.40163(17) -0.0468(3) 0.74937(12) 0.0322(7) Uani 1 1 d . . .
H37 H 0.4137 0.0042 0.7859 0.039 Uiso 1 1 calc R . .
C38 C 0.35800(16) 0.0102(3) 0.69321(12) 0.0285(6) Uani 1 1 d . . .
H38 H 0.3409 0.1001 0.6916 0.034 Uiso 1 1 calc R . .
C39 C -0.05168(16) 0.2965(2) 0.52898(11) 0.0213(6) Uani 1 1 d . . .
C40 C -0.01744(16) 0.4115(2) 0.56043(11) 0.0218(6) Uani 1 1 d . . .
H40 H 0.0365 0.4458 0.5573 0.026 Uiso 1 1 calc R . .
C41 C -0.06120(16) 0.4755(3) 0.59588(11) 0.0243(6) Uani 1 1 d . . .
H41 H -0.0373 0.5539 0.6170 0.029 Uiso 1 1 calc R . .
C42 C -0.14011(17) 0.4265(3) 0.60113(12) 0.0281(6) Uani 1 1 d . . .
H42 H -0.1698 0.4706 0.6260 0.034 Uiso 1 1 calc R . .
C43 C -0.17485(17) 0.3132(3) 0.56986(12) 0.0296(7) Uani 1 1 d . . .
H43 H -0.2288 0.2794 0.5731 0.036 Uiso 1 1 calc R . .
C44 C -0.13114(17) 0.2485(3) 0.53359(12) 0.0257(6) Uani 1 1 d . . .
H44 H -0.1557 0.1712 0.5119 0.031 Uiso 1 1 calc R . .
Cl1 Cl 0.35471(7) 0.56998(9) 0.36767(5) 0.0697(3) Uani 1 1 d . A 1
C1R C 0.3653(5) 0.4585(7) 0.4337(3) 0.056(2) Uiso 0.60 1 d P A 1
Cl2 Cl 0.43892(14) 0.3289(2) 0.39300(15) 0.0649(7) Uani 0.40 1 d P A 1
Cl3 Cl 0.4123(3) 0.5349(6) 0.4714(3) 0.0790(15) Uani 0.20 1 d P B 2
C2R C 0.3606(5) 0.4379(8) 0.4100(4) 0.034(2) Uiso 0.40 1 d P C 3
Cl4 Cl 0.45218(15) 0.3465(2) 0.44613(12) 0.0578(6) Uani 0.40 1 d P C 3

loop_
_atom_site_aniso_label
_atom_site_aniso_U_11
_atom_site_aniso_U_22
_atom_site_aniso_U_33
_atom_site_aniso_U_23
_atom_site_aniso_U_13
_atom_site_aniso_U_12
P 0.0197(4) 0.0223(4) 0.0225(4) 0.0002(3) 0.0068(3) 0.0003(3)
O 0.0283(10) 0.0237(10) 0.0259(10) 0.0004(8) 0.0086(8) -0.0032(8)
N21 0.0195(11) 0.0216(12) 0.0220(12) 0.0003(9) 0.0067(9) 0.0027(9)
N22 0.0186(11) 0.0231(12) 0.0196(11) 0.0003(9) 0.0066(9) 0.0021(9)
N23 0.0183(11) 0.0258(12) 0.0235(12) 0.0017(9) 0.0067(9) 0.0019(9)
N24 0.0186(11) 0.0215(12) 0.0215(11) 0.0006(9) 0.0056(9) 0.0003(9)
C1 0.0209(14) 0.0191(14) 0.0242(14) -0.0020(11) 0.0093(11) -0.0023(11)
C2 0.0199(14) 0.0228(14) 0.0255(15) 0.0015(11) 0.0079(11) 0.0033(11)
C3 0.0224(14) 0.0211(14) 0.0277(15) 0.0034(11) 0.0075(11) 0.0001(11)
C4 0.0208(14) 0.0227(14) 0.0217(14) 0.0031(11) 0.0018(11) -0.0016(11)
C5 0.0205(14) 0.0211(14) 0.0239(14) 0.0023(11) 0.0073(11) -0.0005(11)
C6 0.0218(14) 0.0221(14) 0.0226(14) -0.0022(11) 0.0086(11) -0.0034(11)
C7 0.0265(15) 0.0212(14) 0.0224(14) -0.0022(11) 0.0114(12) -0.0033(11)
C8 0.0257(15) 0.0204(14) 0.0243(14) -0.0013(11) 0.0114(12) -0.0010(11)
C9 0.0191(14) 0.0219(14) 0.0225(14) 0.0017(11) 0.0072(11) -0.0017(11)
C10 0.0223(14) 0.0197(14) 0.0308(15) 0.0018(11) 0.0121(12) -0.0022(11)
C11 0.0211(14) 0.0226(15) 0.0327(16) 0.0001(12) 0.0125(12) 0.0004(11)
C12 0.0195(14) 0.0275(16) 0.0369(17) 0.0015(12) 0.0126(12) 0.0032(11)
C13 0.0200(14) 0.0297(16) 0.0357(17) 0.0037(13) 0.0069(12) 0.0032(12)
C14 0.0174(13) 0.0239(15) 0.0281(15) 0.0002(11) 0.0049(11) -0.0019(11)
C15 0.0206(14) 0.0174(13) 0.0293(15) 0.0017(11) 0.0046(12) 0.0002(11)
C16 0.0208(14) 0.0202(14) 0.0210(14) 0.0005(11) 0.0026(11) -0.0017(11)
C17 0.0257(15) 0.0220(14) 0.0234(14) 0.0017(11) 0.0065(11) -0.0015(11)
C18 0.0238(14) 0.0218(14) 0.0248(14) -0.0018(11) 0.0095(11) -0.0004(11)
C19 0.0211(13) 0.0158(13) 0.0231(14) -0.0014(11) 0.0085(11) -0.0021(10)
C20 0.0195(13) 0.0193(14) 0.0250(14) 0.0008(11) 0.0097(11) -0.0011(10)
C21 0.0284(15) 0.0192(14) 0.0238(14) 0.0007(11) 0.0031(12) 0.0010(11)
C22 0.0321(16) 0.0225(15) 0.0328(16) -0.0017(12) 0.0022(13) 0.0003(12)
C23 0.0381(18) 0.0253(17) 0.047(2) 0.0008(14) -0.0084(16) 0.0036(13)
C24 0.065(2) 0.0346(19) 0.0257(17) 0.0041(14) -0.0110(17) 0.0034(16)
C25 0.076(3) 0.054(2) 0.0228(17) 0.0039(15) 0.0103(17) 0.0015(19)
C26 0.0408(18) 0.0413(19) 0.0281(17) 0.0011(14) 0.0081(14) 0.0000(14)
C27 0.0275(15) 0.0248(15) 0.0270(15) 0.0052(12) 0.0121(12) 0.0065(12)
C28 0.0328(16) 0.0236(15) 0.0409(17) -0.0013(13) 0.0189(14) 0.0020(12)
C29 0.049(2) 0.0294(17) 0.0390(18) -0.0031(14) 0.0213(15) 0.0069(14)
C30 0.053(2) 0.0311(18) 0.0473(19) 0.0042(15) 0.0343(17) 0.0106(15)
C31 0.0355(17) 0.0359(18) 0.054(2) 0.0082(16) 0.0298(15) 0.0074(14)
C32 0.0300(16) 0.0300(16) 0.0380(17) -0.0004(13) 0.0157(13) -0.0009(13)
C33 0.0180(14) 0.0255(15) 0.0268(15) 0.0042(12) 0.0051(11) -0.0012(11)
C34 0.0275(15) 0.0244(15) 0.0313(16) -0.0004(12) 0.0082(12) 0.0004(12)
C35 0.0359(17) 0.0285(17) 0.0418(18) 0.0123(14) 0.0098(14) 0.0080(13)
C36 0.0328(17) 0.0409(19) 0.0301(17) 0.0114(14) 0.0077(13) 0.0053(14)
C37 0.0282(15) 0.0401(18) 0.0267(16) -0.0003(13) 0.0055(12) -0.0049(13)
C38 0.0246(15) 0.0262(16) 0.0324(16) 0.0014(12) 0.0050(12) -0.0004(12)
C39 0.0214(14) 0.0225(14) 0.0197(13) 0.0048(11) 0.0056(11) 0.0037(11)
C40 0.0199(14) 0.0254(15) 0.0189(13) 0.0007(11) 0.0040(11) -0.0006(11)
C41 0.0277(15) 0.0221(14) 0.0210(14) -0.0025(11) 0.0038(11) 0.0016(11)
C42 0.0320(16) 0.0287(16) 0.0281(15) -0.0002(12) 0.0155(12) 0.0069(13)
C43 0.0260(15) 0.0270(16) 0.0410(17) 0.0041(13) 0.0175(13) -0.0001(12)
C44 0.0281(15) 0.0210(15) 0.0322(15) -0.0012(12) 0.0153(12) -0.0020(12)
Cl1 0.0833(7) 0.0490(6) 0.1025(8) 0.0077(5) 0.0672(6) 0.0032(5)
Cl2 0.0395(13) 0.0345(12) 0.113(2) 0.0002(13) 0.0094(14) 0.0197(9)
Cl3 0.069(3) 0.073(4) 0.090(4) -0.018(3) 0.015(3) -0.010(3)
Cl4 0.0506(14) 0.0535(14) 0.0681(16) 0.0140(12) 0.0151(12) 0.0409(11)

loop_
_atom_type_symbol
_atom_type_description
_atom_type_scat_dispersion_real
_atom_type_scat_dispersion_imag
_atom_type_scat_source
C C 0.0033 0.0016 'International Tables Vol C Tables 4.2.6.8 and 6.1.1.4'
H H 0.0000 0.0000 'International Tables Vol C Tables 4.2.6.8 and 6.1.1.4'
N N 0.0061 0.0033 'International Tables Vol C Tables 4.2.6.8 and 6.1.1.4'
O O 0.0106 0.0060 'International Tables Vol C Tables 4.2.6.8 and 6.1.1.4'
P P 0.1023 0.0942 'International Tables Vol C Tables 4.2.6.8 and 6.1.1.4'
Cl Cl 0.1484 0.1585 'International Tables Vol C Tables 4.2.6.8 and 6.1.1.4'

loop_
_geom_angle_atom_site_label_1
_geom_angle_atom_site_label_2
_geom_angle_atom_site_label_3
_geom_angle
_geom_angle_site_symmetry_1
_geom_angle_site_symmetry_3
_geom_angle_publ_flag
O P N23 121.18(11) . . ?
O P N22 113.37(10) . . ?
N23 P N22 95.96(11) . . ?
O P N24 114.54(10) . . ?
N23 P N24 100.44(10) . . ?
N22 P N24 109.18(10) . . ?
C9 N21 C1 142.7(2) . . ?
C9 N21 C4 105.8(2) . . ?
C1 N21 C4 111.5(2) . . ?
C9 N22 C8 105.08(19) . . ?
C9 N22 P 124.46(17) . . ?
C8 N22 P 121.19(16) . . ?
C14 N23 C11 110.2(2) . . ?
C14 N23 P 126.12(17) . . ?
C11 N23 P 122.94(17) . . ?
C19 N24 C16 108.05(19) . . ?
C19 N24 P 129.68(17) . . ?
C16 N24 P 120.40(16) . . ?
C20 C1 N21 130.4(2) . . ?
C20 C1 C2 126.5(2) . . ?
N21 C1 C2 103.0(2) . . ?
C3 C2 C1 111.1(2) . . ?
C3 C2 H2 124.4 . . ?
C1 C2 H2 124.4 . . ?
C2 C3 C4 109.0(2) . . ?
C2 C3 H3 125.5 . . ?
C4 C3 H3 125.5 . . ?
C5 C4 N21 110.6(2) . . ?
C5 C4 C3 144.1(2) . . ?
N21 C4 C3 105.2(2) . . ?
C4 C5 C21 127.5(2) . . ?
C4 C5 C6 105.2(2) . . ?
C21 C5 C6 127.3(2) . . ?
C9 C6 C7 106.1(2) . . ?
C9 C6 C5 106.6(2) . . ?
C7 C6 C5 146.9(2) . . ?
C8 C7 C6 108.3(2) . . ?
C8 C7 H7 125.8 . . ?
C6 C7 H7 125.8 . . ?
C7 C8 C10 132.1(2) . . ?
C7 C8 N22 108.2(2) . . ?
C10 C8 N22 119.7(2) . . ?
N21 C9 N22 135.7(2) . . ?
N21 C9 C6 111.7(2) . . ?
N22 C9 C6 112.3(2) . . ?
C11 C10 C8 120.4(2) . . ?
C11 C10 C27 120.4(2) . . ?
C8 C10 C27 119.2(2) . . ?
C10 C11 N23 120.6(2) . . ?
C10 C11 C12 133.5(2) . . ?
N23 C11 C12 104.8(2) . . ?
C13 C12 C11 109.6(2) . . ?
C13 C12 H12 125.2 . . ?
C11 C12 H12 125.2 . . ?
C12 C13 C14 109.8(2) . . ?
C12 C13 H13 125.1 . . ?
C14 C13 H13 125.1 . . ?
C15 C14 N23 119.8(2) . . ?
C15 C14 C13 134.6(2) . . ?
N23 C14 C13 105.0(2) . . ?
C14 C15 C16 120.7(2) . . ?
C14 C15 C33 120.8(2) . . ?
C16 C15 C33 118.2(2) . . ?
C17 C16 C15 129.5(2) . . ?
C17 C16 N24 106.8(2) . . ?
C15 C16 N24 123.6(2) . . ?
C16 C17 C18 109.3(2) . . ?
C16 C17 H17 125.4 . . ?
C18 C17 H17 125.4 . . ?
C17 C18 C19 110.0(2) . . ?
C17 C18 H18 125.0 . . ?
C19 C18 H18 125.0 . . ?
C18 C19 N24 105.8(2) . . ?
C18 C19 C20 122.2(2) . . ?
N24 C19 C20 132.0(2) . . ?
C1 C20 C19 135.3(2) . . ?
C1 C20 C39 113.6(2) . . ?
C19 C20 C39 110.9(2) . . ?
C22 C21 C26 118.5(2) . . ?
C22 C21 C5 120.7(2) . . ?
C26 C21 C5 120.7(2) . . ?
C23 C22 C21 120.8(3) . . ?
C23 C22 H22 119.6 . . ?
C21 C22 H22 119.6 . . ?
C24 C23 C22 120.4(3) . . ?
C24 C23 H23 119.8 . . ?
C22 C23 H23 119.8 . . ?
C25 C24 C23 119.5(3) . . ?
C25 C24 H24 120.3 . . ?
C23 C24 H24 120.3 . . ?
C24 C25 C26 120.5(3) . . ?
C24 C25 H25 119.7 . . ?
C26 C25 H25 119.7 . . ?
C21 C26 C25 120.2(3) . . ?
C21 C26 H26 119.9 . . ?
C25 C26 H26 119.9 . . ?
C32 C27 C28 118.5(2) . . ?
C32 C27 C10 120.4(2) . . ?
C28 C27 C10 121.0(2) . . ?
C29 C28 C27 120.4(3) . . ?
C29 C28 H28 119.8 . . ?
C27 C28 H28 119.8 . . ?
C30 C29 C28 120.6(3) . . ?
C30 C29 H29 119.7 . . ?
C28 C29 H29 119.7 . . ?
C31 C30 C29 119.5(3) . . ?
C31 C30 H30 120.2 . . ?
C29 C30 H30 120.2 . . ?
C30 C31 C32 120.3(3) . . ?
C30 C31 H31 119.8 . . ?
C32 C31 H31 119.8 . . ?
C27 C32 C31 120.6(3) . . ?
C27 C32 H32 119.7 . . ?
C31 C32 H32 119.7 . . ?
C34 C33 C38 118.2(2) . . ?
C34 C33 C15 120.4(2) . . ?
C38 C33 C15 121.4(2) . . ?
C35 C34 C33 121.0(3) . . ?
C35 C34 H34 119.5 . . ?
C33 C34 H34 119.5 . . ?
C36 C35 C34 120.3(3) . . ?
C36 C35 H35 119.9 . . ?
C34 C35 H35 119.9 . . ?
C37 C36 C35 119.7(3) . . ?
C37 C36 H36 120.2 . . ?
C35 C36 H36 120.2 . . ?
C36 C37 C38 120.3(3) . . ?
C36 C37 H37 119.9 . . ?
C38 C37 H37 119.9 . . ?
C37 C38 C33 120.6(3) . . ?
C37 C38 H38 119.7 . . ?
C33 C38 H38 119.7 . . ?
C44 C39 C40 118.9(2) . . ?
C44 C39 C20 120.5(2) . . ?
C40 C39 C20 120.6(2) . . ?
C41 C40 C39 120.4(2) . . ?
C41 C40 H40 119.8 . . ?
C39 C40 H40 119.8 . . ?
C40 C41 C42 120.6(2) . . ?
C40 C41 H41 119.7 . . ?
C42 C41 H41 119.7 . . ?
C43 C42 C41 119.4(2) . . ?
C43 C42 H42 120.3 . . ?
C41 C42 H42 120.3 . . ?
C42 C43 C44 120.2(2) . . ?
C42 C43 H43 119.9 . . ?
C44 C43 H43 119.9 . . ?
C39 C44 C43 120.4(2) . . ?
C39 C44 H44 119.8 . . ?
C43 C44 H44 119.8 . . ?
Cl1 C1R Cl2 87.4(3) . . ?

loop_
_geom_bond_atom_site_label_1
_geom_bond_atom_site_label_2
_geom_bond_distance
_geom_bond_site_symmetry_2
_geom_bond_publ_flag
P O 1.4553(18) . ?
P N23 1.645(2) . ?
P N22 1.664(2) . ?
P N24 1.672(2) . ?
N21 C9 1.359(3) . ?
N21 C1 1.403(3) . ?
N21 C4 1.423(3) . ?
N22 C9 1.370(3) . ?
N22 C8 1.451(3) . ?
N23 C14 1.404(3) . ?
N23 C11 1.423(3) . ?
N24 C19 1.422(3) . ?
N24 C16 1.441(3) . ?
C1 C20 1.367(3) . ?
C1 C2 1.470(3) . ?
C2 C3 1.338(3) . ?
C2 H2 0.9500 . ?
C3 C4 1.437(3) . ?
C3 H3 0.9500 . ?
C4 C5 1.381(3) . ?
C5 C21 1.462(3) . ?
C5 C6 1.462(3) . ?
C6 C9 1.381(3) . ?
C6 C7 1.422(3) . ?
C7 C8 1.385(3) . ?
C7 H7 0.9500 . ?
C8 C10 1.428(3) . ?
C10 C11 1.380(4) . ?
C10 C27 1.484(3) . ?
C11 C12 1.431(3) . ?
C12 C13 1.350(4) . ?
C12 H12 0.9500 . ?
C13 C14 1.436(4) . ?
C13 H13 0.9500 . ?
C14 C15 1.367(3) . ?
C15 C16 1.437(3) . ?
C15 C33 1.492(3) . ?
C16 C17 1.370(3) . ?
C17 C18 1.388(3) . ?
C17 H17 0.9500 . ?
C18 C19 1.395(3) . ?
C18 H18 0.9500 . ?
C19 C20 1.455(3) . ?
C20 C39 1.513(3) . ?
C21 C22 1.390(4) . ?
C21 C26 1.394(4) . ?
C22 C23 1.385(4) . ?
C22 H22 0.9500 . ?
C23 C24 1.382(5) . ?
C23 H23 0.9500 . ?
C24 C25 1.377(5) . ?
C24 H24 0.9500 . ?
C25 C26 1.397(4) . ?
C25 H25 0.9500 . ?
C26 H26 0.9500 . ?
C27 C32 1.383(4) . ?
C27 C28 1.393(4) . ?
C28 C29 1.387(4) . ?
C28 H28 0.9500 . ?
C29 C30 1.375(4) . ?
C29 H29 0.9500 . ?
C30 C31 1.373(4) . ?
C30 H30 0.9500 . ?
C31 C32 1.394(4) . ?
C31 H31 0.9500 . ?
C32 H32 0.9500 . ?
C33 C34 1.391(4) . ?
C33 C38 1.398(4) . ?
C34 C35 1.385(4) . ?
C34 H34 0.9500 . ?
C35 C36 1.382(4) . ?
C35 H35 0.9500 . ?
C36 C37 1.381(4) . ?
C36 H36 0.9500 . ?
C37 C38 1.392(4) . ?
C37 H37 0.9500 . ?
C38 H38 0.9500 . ?
C39 C44 1.391(3) . ?
C39 C40 1.395(3) . ?
C40 C41 1.375(3) . ?
C40 H40 0.9500 . ?
C41 C42 1.392(4) . ?
C41 H41 0.9500 . ?
C42 C43 1.381(4) . ?
C42 H42 0.9500 . ?
C43 C44 1.392(4) . ?
C43 H43 0.9500 . ?
C44 H44 0.9500 . ?
Cl1 C1R 1.850(7) . ?
C1R Cl2 2.147(8) . ?
C2R Cl4 1.725(8) . ?

loop_
_geom_torsion_atom_site_label_1
_geom_torsion_atom_site_label_2
_geom_torsion_atom_site_label_3
_geom_torsion_atom_site_label_4
_geom_torsion
_geom_torsion_site_symmetry_1
_geom_torsion_site_symmetry_2
_geom_torsion_site_symmetry_3
_geom_torsion_site_symmetry_4
_geom_torsion_publ_flag
O P N22 C9 -58.2(2) . . . . ?
N23 P N22 C9 174.0(2) . . . . ?
N24 P N22 C9 70.8(2) . . . . ?
O P N22 C8 83.4(2) . . . . ?
N23 P N22 C8 -44.3(2) . . . . ?
N24 P N22 C8 -147.59(18) . . . . ?
O P N23 C14 92.7(2) . . . . ?
N22 P N23 C14 -145.4(2) . . . . ?
N24 P N23 C14 -34.6(2) . . . . ?
O P N23 C11 -76.4(2) . . . . ?
N22 P N23 C11 45.6(2) . . . . ?
N24 P N23 C11 156.37(19) . . . . ?
O P N24 C19 57.2(2) . . . . ?
N23 P N24 C19 -171.2(2) . . . . ?
N22 P N24 C19 -71.1(2) . . . . ?
O P N24 C16 -105.22(19) . . . . ?
N23 P N24 C16 26.3(2) . . . . ?
N22 P N24 C16 126.44(18) . . . . ?
C9 N21 C1 C20 -6.4(5) . . . . ?
C4 N21 C1 C20 172.6(3) . . . . ?
C9 N21 C1 C2 176.9(3) . . . . ?
C4 N21 C1 C2 -4.1(3) . . . . ?
C20 C1 C2 C3 -173.1(2) . . . . ?
N21 C1 C2 C3 3.7(3) . . . . ?
C1 C2 C3 C4 -2.0(3) . . . . ?
C9 N21 C4 C5 0.7(3) . . . . ?
C1 N21 C4 C5 -178.7(2) . . . . ?
C9 N21 C4 C3 -177.6(2) . . . . ?
C1 N21 C4 C3 3.1(3) . . . . ?
C2 C3 C4 C5 -177.8(3) . . . . ?
C2 C3 C4 N21 -0.6(3) . . . . ?
N21 C4 C5 C21 177.5(2) . . . . ?
C3 C4 C5 C21 -5.4(5) . . . . ?
N21 C4 C5 C6 -1.6(3) . . . . ?
C3 C4 C5 C6 175.6(3) . . . . ?
C4 C5 C6 C9 1.8(3) . . . . ?
C21 C5 C6 C9 -177.2(2) . . . . ?
C4 C5 C6 C7 -168.9(4) . . . . ?
C21 C5 C6 C7 12.0(6) . . . . ?
C9 C6 C7 C8 -0.9(3) . . . . ?
C5 C6 C7 C8 169.9(4) . . . . ?
C6 C7 C8 C10 -175.0(3) . . . . ?
C6 C7 C8 N22 2.3(3) . . . . ?
C9 N22 C8 C7 -2.8(3) . . . . ?
P N22 C8 C7 -150.78(18) . . . . ?
C9 N22 C8 C10 174.9(2) . . . . ?
P N22 C8 C10 26.9(3) . . . . ?
C1 N21 C9 N22 -8.1(5) . . . . ?
C4 N21 C9 N22 172.9(3) . . . . ?
C1 N21 C9 C6 179.6(3) . . . . ?
C4 N21 C9 C6 0.6(3) . . . . ?
C8 N22 C9 N21 -170.0(3) . . . . ?
P N22 C9 N21 -23.4(4) . . . . ?
C8 N22 C9 C6 2.3(3) . . . . ?
P N22 C9 C6 148.95(19) . . . . ?
C7 C6 C9 N21 173.3(2) . . . . ?
C5 C6 C9 N21 -1.5(3) . . . . ?
C7 C6 C9 N22 -1.0(3) . . . . ?
C5 C6 C9 N22 -175.7(2) . . . . ?
C7 C8 C10 C11 178.6(3) . . . . ?
N22 C8 C10 C11 1.7(4) . . . . ?
C7 C8 C10 C27 -1.5(4) . . . . ?
N22 C8 C10 C27 -178.5(2) . . . . ?
C8 C10 C11 N23 -1.6(4) . . . . ?
C27 C10 C11 N23 178.6(2) . . . . ?
C8 C10 C11 C12 164.2(3) . . . . ?
C27 C10 C11 C12 -15.7(4) . . . . ?
C14 N23 C11 C10 161.4(2) . . . . ?
P N23 C11 C10 -28.0(3) . . . . ?
C14 N23 C11 C12 -8.0(3) . . . . ?
P N23 C11 C12 162.65(17) . . . . ?
C10 C11 C12 C13 -162.3(3) . . . . ?
N23 C11 C12 C13 5.0(3) . . . . ?
C11 C12 C13 C14 -0.4(3) . . . . ?
C11 N23 C14 C15 -164.7(2) . . . . ?
P N23 C14 C15 25.0(3) . . . . ?
C11 N23 C14 C13 7.7(3) . . . . ?
P N23 C14 C13 -162.51(18) . . . . ?
C12 C13 C14 C15 166.3(3) . . . . ?
C12 C13 C14 N23 -4.5(3) . . . . ?
N23 C14 C15 C16 -1.6(4) . . . . ?
C13 C14 C15 C16 -171.3(3) . . . . ?
N23 C14 C15 C33 172.1(2) . . . . ?
C13 C14 C15 C33 2.4(4) . . . . ?
C14 C15 C16 C17 175.8(3) . . . . ?
C33 C15 C16 C17 1.9(4) . . . . ?
C14 C15 C16 N24 -4.2(4) . . . . ?
C33 C15 C16 N24 -178.1(2) . . . . ?
C19 N24 C16 C17 2.5(3) . . . . ?
P N24 C16 C17 168.34(17) . . . . ?
C19 N24 C16 C15 -177.6(2) . . . . ?
P N24 C16 C15 -11.7(3) . . . . ?
C15 C16 C17 C18 178.4(2) . . . . ?
N24 C16 C17 C18 -1.7(3) . . . . ?
C16 C17 C18 C19 0.2(3) . . . . ?
C17 C18 C19 N24 1.3(3) . . . . ?
C17 C18 C19 C20 -179.6(2) . . . . ?
C16 N24 C19 C18 -2.3(3) . . . . ?
P N24 C19 C18 -166.41(18) . . . . ?
C16 N24 C19 C20 178.8(2) . . . . ?
P N24 C19 C20 14.7(4) . . . . ?
N21 C1 C20 C19 -2.4(5) . . . . ?
C2 C1 C20 C19 173.6(3) . . . . ?
N21 C1 C20 C39 -176.4(2) . . . . ?
C2 C1 C20 C39 -0.5(4) . . . . ?
C18 C19 C20 C1 -155.0(3) . . . . ?
N24 C19 C20 C1 23.8(5) . . . . ?
C18 C19 C20 C39 19.2(3) . . . . ?
N24 C19 C20 C39 -162.0(2) . . . . ?
C4 C5 C21 C22 -31.9(4) . . . . ?
C6 C5 C21 C22 146.9(3) . . . . ?
C4 C5 C21 C26 148.9(3) . . . . ?
C6 C5 C21 C26 -32.3(4) . . . . ?
C26 C21 C22 C23 -0.2(4) . . . . ?
C5 C21 C22 C23 -179.4(2) . . . . ?
C21 C22 C23 C24 0.7(4) . . . . ?
C22 C23 C24 C25 -1.3(4) . . . . ?
C23 C24 C25 C26 1.3(5) . . . . ?
C22 C21 C26 C25 0.2(4) . . . . ?
C5 C21 C26 C25 179.4(3) . . . . ?
C24 C25 C26 C21 -0.8(5) . . . . ?
C11 C10 C27 C32 -52.0(3) . . . . ?
C8 C10 C27 C32 128.2(3) . . . . ?
C11 C10 C27 C28 130.2(3) . . . . ?
C8 C10 C27 C28 -49.7(3) . . . . ?
C32 C27 C28 C29 -1.7(4) . . . . ?
C10 C27 C28 C29 176.2(2) . . . . ?
C27 C28 C29 C30 0.5(4) . . . . ?
C28 C29 C30 C31 1.2(4) . . . . ?
C29 C30 C31 C32 -1.7(4) . . . . ?
C28 C27 C32 C31 1.3(4) . . . . ?
C10 C27 C32 C31 -176.6(2) . . . . ?
C30 C31 C32 C27 0.4(4) . . . . ?
C14 C15 C33 C34 -51.8(3) . . . . ?
C16 C15 C33 C34 122.1(3) . . . . ?
C14 C15 C33 C38 130.5(3) . . . . ?
C16 C15 C33 C38 -55.6(3) . . . . ?
C38 C33 C34 C35 -0.7(4) . . . . ?
C15 C33 C34 C35 -178.5(2) . . . . ?
C33 C34 C35 C36 1.1(4) . . . . ?
C34 C35 C36 C37 -0.7(4) . . . . ?
C35 C36 C37 C38 -0.1(4) . . . . ?
C36 C37 C38 C33 0.5(4) . . . . ?
C34 C33 C38 C37 -0.1(4) . . . . ?
C15 C33 C38 C37 177.7(2) . . . . ?
C1 C20 C39 C44 69.0(3) . . . . ?
C19 C20 C39 C44 -106.6(3) . . . . ?
C1 C20 C39 C40 -111.1(3) . . . . ?
C19 C20 C39 C40 73.4(3) . . . . ?
C44 C39 C40 C41 0.6(4) . . . . ?
C20 C39 C40 C41 -179.3(2) . . . . ?
C39 C40 C41 C42 0.2(4) . . . . ?
C40 C41 C42 C43 -0.6(4) . . . . ?
C41 C42 C43 C44 0.2(4) . . . . ?
C40 C39 C44 C43 -1.1(4) . . . . ?
C20 C39 C44 C43 178.8(2) . . . . ?
C42 C43 C44 C39 0.7(4) . . . . ?
